data_7036941
loop_
_publ_author_name
'Howlader, Prodip'
'Mukherjee, Sandip'
'Saha, Rajat'
'Mukherjee, Partha Sarathi'

_publ_section_title
;
 Conformation-selective coordination-driven self-assembly of a ditopic
 donor with Pd(II) acceptors.
;
_journal_issue 47
_journal_name_full 'Dalton transactions (Cambridge, England : 2003)'
_journal_page_first 20493
_journal_page_last 20501
_journal_paper_doi 10.1039/c5dt03185k
_journal_volume 44
_journal_year 2015
_chemical_formula_moiety 'C19 H22 N3 Pd Se, C32 H12 B F24, 2(C4 H10 O)'
_chemical_formula_sum 'C59 H54 B F24 N3 O2 Pd Se'
_chemical_formula_weight 1489.22
_space_group_crystal_system monoclinic
_space_group_IT_number 15
_space_group_name_Hall '-C 2yc'
_space_group_name_H-M_alt 'C 1 2/c 1'
_symmetry_space_group_name_Hall '-C 2yc'
_symmetry_space_group_name_H-M 'C 1 2/c 1'
_atom_sites_solution_hydrogens geom
_audit_creation_date 2015-07-27
_audit_creation_method
;
Olex2 1.2-alpha
(compiled 2014.11.03 svn.r3071 for OlexSys, GUI svn.r4932)
;
_audit_update_record
;
2015-09-30 deposited with the CCDC.
2015-10-23 downloaded from the CCDC.
;
_cell_angle_alpha 90
_cell_angle_beta 104.931(2)
_cell_angle_gamma 90
_cell_formula_units_Z 8
_cell_length_a 41.676(3)
_cell_length_b 12.9343(10)
_cell_length_c 24.0868(18)
_cell_measurement_reflns_used 4825
_cell_measurement_temperature 100(2)
_cell_measurement_theta_max 28.18
_cell_measurement_theta_min 2.21
_cell_volume 12545.6(16)
_computing_cell_refinement 'SAINT v8.27A (Bruker, 2012)'
_computing_data_reduction 'SAINT v8.27A (Bruker, 2012)'
_computing_molecular_graphics 'Olex2 (Dolomanov et al., 2009)'
_computing_publication_material 'Olex2 (Dolomanov et al., 2009)'
_computing_structure_refinement 'ShelXL (Sheldrick, 2008)'
_diffrn_ambient_temperature 100(2)
_diffrn_measured_fraction_theta_full 1.000
_diffrn_measured_fraction_theta_max 0.999
_diffrn_measurement_device_type 'Bruker APEX-II CCD'
_diffrn_measurement_method '\f and \w scans'
_diffrn_radiation_monochromator graphite
_diffrn_radiation_type MoK\a
_diffrn_radiation_wavelength 0.71073
_diffrn_reflns_av_R_equivalents 0.1006
_diffrn_reflns_av_unetI/netI 0.1101
_diffrn_reflns_laue_measured_fraction_full 1.000
_diffrn_reflns_laue_measured_fraction_max 0.999
_diffrn_reflns_limit_h_max 54
_diffrn_reflns_limit_h_min -34
_diffrn_reflns_limit_k_max 17
_diffrn_reflns_limit_k_min -17
_diffrn_reflns_limit_l_max 31
_diffrn_reflns_limit_l_min -31
_diffrn_reflns_number 62804
_diffrn_reflns_point_group_measured_fraction_full 1.000
_diffrn_reflns_point_group_measured_fraction_max 0.999
_diffrn_reflns_theta_full 25.000
_diffrn_reflns_theta_max 27.999
_diffrn_reflns_theta_min 1.011
_diffrn_standards_number 0
_exptl_absorpt_coefficient_mu 0.991
_exptl_absorpt_correction_T_max 0.7458
_exptl_absorpt_correction_T_min 0.6637
_exptl_absorpt_correction_type multi-scan
_exptl_absorpt_process_details ';SADABS-2012/1 (Bruker,2012) was u8sed for absorption corrections.'
_exptl_crystal_colour yellow
_exptl_crystal_colour_primary yellow
_exptl_crystal_density_diffrn 1.577
_exptl_crystal_description block
_exptl_crystal_F_000 5968
_exptl_crystal_size_max 0.387
_exptl_crystal_size_mid 0.285
_exptl_crystal_size_min 0.184
_refine_diff_density_max 1.362
_refine_diff_density_min -1.022
_refine_diff_density_rms 0.125
_refine_ls_extinction_method none
_refine_ls_goodness_of_fit_ref 1.026
_refine_ls_hydrogen_treatment constr
_refine_ls_matrix_type full
_refine_ls_number_parameters 827
_refine_ls_number_reflns 15128
_refine_ls_number_restraints 0
_refine_ls_restrained_S_all 1.026
_refine_ls_R_factor_all 0.1221
_refine_ls_R_factor_gt 0.0618
_refine_ls_shift/su_max 0.001
_refine_ls_shift/su_mean 0.000
_refine_ls_structure_factor_coef Fsqd
_refine_ls_weighting_details 'w=1/[\s^2^(Fo^2^)+(0.0609P)^2^+37.5181P] where P=(Fo^2^+2Fc^2^)/3'
_refine_ls_weighting_scheme calc
_refine_ls_wR_factor_gt 0.1316
_refine_ls_wR_factor_ref 0.1591
_reflns_Friedel_coverage 0.000
_reflns_number_gt 9041
_reflns_number_total 15128
_reflns_threshold_expression 'I > 2\s(I)'
_cod_data_source_file c5dt03185k2.cif
_cod_data_source_block 15lm_kks92
_cod_depositor_comments 'Adding full bibliography for 7036937--7036942.cif.'
_cod_original_cell_volume 12545.7(17)
_cod_database_code 7036941
_shelx_space_group_comment
;
The symmetry employed for this shelxl refinement is uniquely defined
by the following loop, which should always be used as a source of
symmetry information in preference to the above space-group names.
They are only intended as comments.
;
_shelx_estimated_absorpt_t_max 0.839
_shelx_estimated_absorpt_t_min 0.700
_olex2_refinement_description
;
1. Fixed Uiso
 At 1.2 times of:
  All C(H) groups, All C(H,H) groups
 At 1.5 times of:
  All C(H,H,H) groups
2.a Secondary CH2 refined with riding coordinates:
 C14(H14A,H14B), C8(H8A,H8B), C26(H26A,H26B), C24(H24A,H24B), C22(H22A,H22B),
 C20(H20A,H20B)
2.b Aromatic/amide H refined with riding coordinates:
 C3(H3), C4(H4), C2(H2), C10(H10), C11(H11), C12(H12), C16(H16), C5(H5),
 C6(H6), C29(H29), C47(H47), C57(H57), C39(H39), C55(H55), C49(H49), C41(H41),
 C37(H37), C53(H53), C45(H45), C31(H31), C33(H33)
2.c Idealised Me refined as rotating group:
 C18(H18A,H18B,H18C), C1(H1A,H1B,H1C), C19(H19A,H19B,H19C), C27(H27A,H27B,
 H27C), C25(H25A,H25B,H25C), C21(H21A,H21B,H21C), C23(H23A,H23B,H23C)
;
_shelx_shelxl_version_number 2014/7
_olex2_submission_special_instructions 'No special instructions were received'

loop_
_space_group_symop_operation_xyz
'x, y, z'
'-x, y, -z+1/2'
'x+1/2, y+1/2, z'
'-x+1/2, y+1/2, -z+1/2'
'-x, -y, -z'
'x, -y, z-1/2'
'-x+1/2, -y+1/2, -z'
'x+1/2, -y+1/2, z-1/2'

loop_
_atom_site_label
_atom_site_type_symbol
_atom_site_fract_x
_atom_site_fract_y
_atom_site_fract_z
_atom_site_U_iso_or_equiv
_atom_site_adp_type
_atom_site_occupancy
_atom_site_site_symmetry_order
_atom_site_calc_flag
_atom_site_refinement_flags_posn
Pd1 Pd 0.14495(2) 0.94764(3) 0.16800(2) 0.01899(10) Uani 1 1 d .
Se1 Se 0.16969(2) 0.85528(4) 0.10492(2) 0.02444(13) Uani 1 1 d .
N3 N 0.11390(10) 1.0245(3) 0.20838(16) 0.0207(9) Uani 1 1 d .
N1 N 0.14059(10) 1.0708(3) 0.10794(15) 0.0175(8) Uani 1 1 d .
N2 N 0.11301(10) 1.1308(3) 0.20532(15) 0.0181(8) Uani 1 1 d .
C3 C 0.26542(15) 0.8918(5) 0.0870(3) 0.0401(15) Uani 1 1 d .
H3 H 0.2790 0.8574 0.0666 0.048 Uiso 1 1 calc R
C4 C 0.27770(15) 0.9760(4) 0.1210(2) 0.0366(14) Uani 1 1 d .
H4 H 0.2997 0.9995 0.1241 0.044 Uiso 1 1 calc R
C7 C 0.21382(13) 0.9095(4) 0.1123(2) 0.0227(11) Uani 1 1 d .
C2 C 0.23335(14) 0.8574(4) 0.0827(2) 0.0313(13) Uani 1 1 d .
H2 H 0.2249 0.7990 0.0597 0.038 Uiso 1 1 calc R
C10 C 0.13705(13) 1.1263(4) 0.0122(2) 0.0262(11) Uani 1 1 d .
H10 H 0.1376 1.1102 -0.0260 0.031 Uiso 1 1 calc R
C11 C 0.13188(13) 1.2273(4) 0.0273(2) 0.0282(12) Uani 1 1 d .
H11 H 0.1285 1.2811 -0.0005 0.034 Uiso 1 1 calc R
C12 C 0.13172(13) 1.2484(4) 0.0836(2) 0.0250(11) Uani 1 1 d .
H12 H 0.1284 1.3171 0.0950 0.030 Uiso 1 1 calc R
C15 C 0.08592(13) 1.1695(4) 0.21893(19) 0.0222(11) Uani 1 1 d .
C16 C 0.06878(13) 1.0857(4) 0.2310(2) 0.0259(11) Uani 1 1 d .
H16 H 0.0486 1.0876 0.2424 0.031 Uiso 1 1 calc R
C17 C 0.08605(13) 0.9981(4) 0.22355(19) 0.0235(11) Uani 1 1 d .
C18 C 0.07918(15) 1.2823(4) 0.2204(2) 0.0296(12) Uani 1 1 d .
H18A H 0.0983 1.3168 0.2459 0.044 Uiso 1 1 calc GR
H18B H 0.0595 1.2935 0.2348 0.044 Uiso 1 1 calc GR
H18C H 0.0753 1.3109 0.1816 0.044 Uiso 1 1 calc GR
C1 C 0.15285(15) 0.8298(4) 0.2254(2) 0.0315(13) Uani 1 1 d .
H1A H 0.1355 0.7774 0.2130 0.047 Uiso 1 1 calc GR
H1B H 0.1522 0.8563 0.2633 0.047 Uiso 1 1 calc GR
H1C H 0.1746 0.7988 0.2279 0.047 Uiso 1 1 calc GR
C14 C 0.13882(12) 1.1856(3) 0.18605(19) 0.0189(10) Uani 1 1 d .
H14A H 0.1608 1.1616 0.2088 0.023 Uiso 1 1 calc R
H14B H 0.1372 1.2604 0.1934 0.023 Uiso 1 1 calc R
C13 C 0.13639(12) 1.1695(3) 0.12268(19) 0.0185(10) Uani 1 1 d .
C9 C 0.14144(12) 1.0489(4) 0.05366(19) 0.0210(10) Uani 1 1 d .
C8 C 0.14570(14) 0.9384(4) 0.0387(2) 0.0276(12) Uani 1 1 d .
H8A H 0.1580 0.9358 0.0086 0.033 Uiso 1 1 calc R
H8B H 0.1235 0.9074 0.0226 0.033 Uiso 1 1 calc R
C5 C 0.25772(14) 1.0262(4) 0.1506(2) 0.0333(13) Uani 1 1 d .
H5 H 0.2662 1.0845 0.1738 0.040 Uiso 1 1 calc R
C6 C 0.22619(14) 0.9931(4) 0.1470(2) 0.0266(11) Uani 1 1 d .
H6 H 0.2129 1.0270 0.1681 0.032 Uiso 1 1 calc R
C19 C 0.07704(15) 0.8872(4) 0.2292(2) 0.0363(14) Uani 1 1 d .
H19A H 0.0810 0.8474 0.1970 0.054 Uiso 1 1 calc GR
H19B H 0.0535 0.8824 0.2288 0.054 Uiso 1 1 calc GR
H19C H 0.0907 0.8592 0.2654 0.054 Uiso 1 1 calc GR
F3 F 0.05054(13) 0.6916(4) 0.57028(16) 0.0928(18) Uani 1 1 d .
F7 F 0.01430(11) 0.1628(5) 0.3194(3) 0.139(3) Uani 1 1 d .
F21 F 0.19422(13) 0.5184(4) 0.59537(15) 0.0812(15) Uani 1 1 d .
F19 F 0.19484(12) 0.3909(3) 0.54286(18) 0.0886(17) Uani 1 1 d .
F1 F 0.05386(16) 0.5342(4) 0.5494(2) 0.138(3) Uani 1 1 d .
F24 F 0.21434(9) 0.8523(2) 0.47370(15) 0.0491(9) Uani 1 1 d .
F4 F 0.02387(12) 0.8869(3) 0.32761(16) 0.0680(13) Uani 1 1 d .
F23 F 0.17706(8) 0.8661(2) 0.39461(15) 0.0432(9) Uani 1 1 d .
F22 F 0.22254(10) 0.7859(3) 0.39803(18) 0.0579(11) Uani 1 1 d .
F8 F -0.00008(9) 0.3014(3) 0.3542(2) 0.0771(14) Uani 1 1 d .
F17 F 0.14641(11) 0.5936(4) 0.14704(18) 0.0839(16) Uani 1 1 d .
F10 F 0.15606(9) 0.1865(3) 0.33111(13) 0.0471(9) Uani 1 1 d .
F2 F 0.00914(10) 0.6141(3) 0.52277(14) 0.0552(10) Uani 1 1 d .
F12 F 0.13469(9) 0.0689(2) 0.37397(18) 0.0579(11) Uani 1 1 d .
F6 F 0.02774(13) 0.9457(3) 0.41078(18) 0.0778(15) Uani 1 1 d .
F11 F 0.16776(8) 0.1812(2) 0.42269(13) 0.0372(8) Uani 1 1 d .
F5 F 0.06969(10) 0.9386(3) 0.3757(2) 0.0787(15) Uani 1 1 d .
F13 F 0.02413(10) 0.5999(6) 0.11768(15) 0.118(2) Uani 1 1 d .
F20 F 0.23466(9) 0.4942(4) 0.56117(17) 0.0819(16) Uani 1 1 d .
F15 F 0.00582(11) 0.5346(4) 0.1815(2) 0.107(2) Uani 1 1 d .
F9 F 0.01910(12) 0.1800(4) 0.4055(3) 0.1037(19) Uani 1 1 d .
F14 F 0.01465(12) 0.6866(4) 0.1832(2) 0.125(3) Uani 1 1 d .
F18 F 0.17707(9) 0.5664(4) 0.22725(17) 0.0709(13) Uani 1 1 d .
F16 F 0.15111(12) 0.4426(3) 0.1809(3) 0.104(2) Uani 1 1 d .
C29 C 0.06889(12) 0.7152(3) 0.37867(18) 0.0183(10) Uani 1 1 d .
H29 H 0.0752 0.7385 0.3456 0.022 Uiso 1 1 calc R
C54 C 0.06173(12) 0.5837(3) 0.20803(18) 0.0174(10) Uani 1 1 d .
C47 C 0.08262(13) 0.2013(3) 0.36923(19) 0.0216(11) Uani 1 1 d .
H47 H 0.0785 0.1290 0.3675 0.026 Uiso 1 1 calc R
C38 C 0.18577(12) 0.5525(4) 0.49711(18) 0.0200(10) Uani 1 1 d .
C44 C 0.09522(12) 0.4183(3) 0.37606(18) 0.0160(9) Uani 1 1 d .
C57 C 0.12428(12) 0.5508(3) 0.27853(19) 0.0193(10) Uani 1 1 d .
H57 H 0.1460 0.5392 0.3021 0.023 Uiso 1 1 calc R
C39 C 0.20013(13) 0.6444(4) 0.4864(2) 0.0233(11) Uani 1 1 d .
H39 H 0.2204 0.6677 0.5112 0.028 Uiso 1 1 calc R
C36 C 0.13943(12) 0.5736(3) 0.41208(18) 0.0153(9) Uani 1 1 d .
C55 C 0.08797(13) 0.5717(3) 0.1835(2) 0.0211(11) Uani 1 1 d .
H55 H 0.0845 0.5740 0.1429 0.025 Uiso 1 1 calc R
C43 C 0.19924(14) 0.8003(4) 0.4256(2) 0.0327(13) Uani 1 1 d .
C59 C 0.14802(14) 0.5374(4) 0.1937(2) 0.0275(12) Uani 1 1 d .
C46 C 0.05709(12) 0.2713(3) 0.36666(19) 0.0195(10) Uani 1 1 d .
C30 C 0.05128(13) 0.7817(3) 0.4050(2) 0.0219(11) Uani 1 1 d .
C49 C 0.12021(12) 0.3458(3) 0.37718(18) 0.0180(10) Uani 1 1 d .
H49 H 0.1421 0.3699 0.3800 0.022 Uiso 1 1 calc R
C32 C 0.05053(12) 0.6540(4) 0.47484(18) 0.0203(10) Uani 1 1 d .
C35 C 0.04105(15) 0.6203(5) 0.5286(2) 0.0340(13) Uani 1 1 d .
C41 C 0.15467(12) 0.6659(3) 0.40170(19) 0.0188(10) Uani 1 1 d .
H41 H 0.1445 0.7052 0.3685 0.023 Uiso 1 1 calc R
C42 C 0.20243(14) 0.4894(4) 0.5484(2) 0.0269(12) Uani 1 1 d .
C37 C 0.15565(12) 0.5191(3) 0.46127(18) 0.0187(10) Uani 1 1 d .
H37 H 0.1459 0.4573 0.4707 0.022 Uiso 1 1 calc R
C53 C 0.06688(12) 0.5786(3) 0.26723(18) 0.0161(9) Uani 1 1 d .
H53 H 0.0483 0.5868 0.2830 0.019 Uiso 1 1 calc R
C58 C 0.02754(13) 0.6011(4) 0.1714(2) 0.0248(11) Uani 1 1 d .
C40 C 0.18409(13) 0.7018(3) 0.4383(2) 0.0222(11) Uani 1 1 d .
C45 C 0.06328(12) 0.3769(3) 0.37026(18) 0.0180(10) Uani 1 1 d .
H45 H 0.0453 0.4229 0.3687 0.022 Uiso 1 1 calc R
C50 C 0.02280(14) 0.2316(4) 0.3587(2) 0.0333(13) Uani 1 1 d .
C48 C 0.11441(13) 0.2399(3) 0.37436(18) 0.0204(10) Uani 1 1 d .
C52 C 0.09808(12) 0.5621(3) 0.30457(18) 0.0159(9) Uani 1 1 d .
C51 C 0.14277(14) 0.1691(3) 0.3753(2) 0.0270(12) Uani 1 1 d .
C56 C 0.11948(12) 0.5560(3) 0.21912(19) 0.0188(10) Uani 1 1 d .
C28 C 0.07774(11) 0.6153(3) 0.39891(18) 0.0147(9) Uani 1 1 d .
C31 C 0.04198(12) 0.7520(4) 0.4537(2) 0.0231(11) Uani 1 1 d .
H31 H 0.0301 0.7977 0.4721 0.028 Uiso 1 1 calc R
C33 C 0.06778(12) 0.5868(4) 0.44826(18) 0.0189(10) Uani 1 1 d .
H33 H 0.0730 0.5196 0.4638 0.023 Uiso 1 1 calc R
C34 C 0.04319(15) 0.8881(4) 0.3810(2) 0.0327(13) Uani 1 1 d .
B1 B 0.10231(13) 0.5424(4) 0.3732(2) 0.0153(10) Uani 1 1 d .
O2 O -0.07266(11) 0.8564(3) 0.45549(17) 0.0433(10) Uani 1 1 d .
C26 C -0.0665(2) 0.7473(6) 0.4622(3) 0.069(2) Uani 1 1 d .
H26A H -0.0476 0.7346 0.4960 0.083 Uiso 1 1 calc R
H26B H -0.0606 0.7195 0.4278 0.083 Uiso 1 1 calc R
C27 C -0.0967(2) 0.6938(5) 0.4701(3) 0.057(2) Uani 1 1 d .
H27A H -0.1154 0.7070 0.4367 0.086 Uiso 1 1 calc GR
H27B H -0.1020 0.7200 0.5048 0.086 Uiso 1 1 calc GR
H27C H -0.0925 0.6193 0.4740 0.086 Uiso 1 1 calc GR
C24 C -0.04474(17) 0.9118(6) 0.4487(3) 0.058(2) Uani 1 1 d .
H24A H -0.0373 0.8827 0.4161 0.069 Uiso 1 1 calc R
H24B H -0.0263 0.9050 0.4838 0.069 Uiso 1 1 calc R
C25 C -0.05352(16) 1.0245(5) 0.4375(3) 0.0504(17) Uani 1 1 d .
H25A H -0.0703 1.0315 0.4009 0.076 Uiso 1 1 calc GR
H25B H -0.0336 1.0634 0.4359 0.076 Uiso 1 1 calc GR
H25C H -0.0623 1.0518 0.4686 0.076 Uiso 1 1 calc GR
O1 O 0.22030(9) 0.1632(3) 0.25058(15) 0.0305(8) Uani 1 1 d .
C22 C 0.23154(16) 0.1138(5) 0.3053(2) 0.0432(15) Uani 1 1 d .
H22A H 0.2286 0.1608 0.3361 0.052 Uiso 1 1 calc R
H22B H 0.2554 0.0966 0.3127 0.052 Uiso 1 1 calc R
C21 C 0.22320(16) 0.3009(5) 0.1872(3) 0.0516(18) Uani 1 1 d .
H21A H 0.2272 0.2523 0.1585 0.077 Uiso 1 1 calc GR
H21B H 0.2341 0.3669 0.1838 0.077 Uiso 1 1 calc GR
H21C H 0.1993 0.3120 0.1807 0.077 Uiso 1 1 calc GR
C20 C 0.23703(17) 0.2574(5) 0.2461(3) 0.0532(18) Uani 1 1 d .
H20A H 0.2611 0.2446 0.2527 0.064 Uiso 1 1 calc R
H20B H 0.2337 0.3070 0.2754 0.064 Uiso 1 1 calc R
C23 C 0.21196(16) 0.0184(4) 0.3050(2) 0.0377(14) Uani 1 1 d .
H23A H 0.2158 -0.0291 0.2757 0.057 Uiso 1 1 calc GR
H23B H 0.1883 0.0358 0.2963 0.057 Uiso 1 1 calc GR
H23C H 0.2188 -0.0147 0.3428 0.057 Uiso 1 1 calc GR

loop_
_atom_site_aniso_label
_atom_site_aniso_U_11
_atom_site_aniso_U_22
_atom_site_aniso_U_33
_atom_site_aniso_U_23
_atom_site_aniso_U_13
_atom_site_aniso_U_12
Pd1 0.0176(2) 0.01635(16) 0.02386(18) 0.00115(14) 0.00688(15) -0.00095(16)
Se1 0.0226(3) 0.0184(2) 0.0347(3) -0.00435(19) 0.0117(2) -0.0025(2)
N3 0.020(2) 0.0195(19) 0.024(2) 0.0021(15) 0.0085(18) -0.0003(17)
N1 0.012(2) 0.0180(19) 0.0226(19) 0.0000(14) 0.0039(17) -0.0005(16)
N2 0.016(2) 0.0199(19) 0.0188(19) -0.0015(15) 0.0043(17) 0.0029(17)
C3 0.029(4) 0.047(3) 0.050(4) -0.007(3) 0.021(3) 0.003(3)
C4 0.020(3) 0.041(3) 0.049(3) 0.008(3) 0.010(3) -0.006(3)
C7 0.019(3) 0.022(2) 0.028(3) 0.0039(19) 0.008(2) 0.003(2)
C2 0.027(3) 0.029(3) 0.042(3) -0.010(2) 0.015(3) -0.004(2)
C10 0.016(3) 0.040(3) 0.021(2) 0.003(2) 0.004(2) -0.004(2)
C11 0.020(3) 0.035(3) 0.030(3) 0.010(2) 0.007(2) 0.003(2)
C12 0.023(3) 0.025(2) 0.029(3) 0.008(2) 0.010(2) 0.000(2)
C15 0.018(3) 0.029(2) 0.018(2) -0.0018(18) 0.000(2) 0.005(2)
C16 0.016(3) 0.036(3) 0.030(3) -0.003(2) 0.012(2) -0.005(2)
C17 0.026(3) 0.029(3) 0.018(2) -0.0024(19) 0.008(2) -0.008(2)
C18 0.034(4) 0.029(3) 0.027(3) 0.000(2) 0.011(2) 0.007(2)
C1 0.035(4) 0.022(2) 0.040(3) 0.011(2) 0.013(3) 0.002(2)
C14 0.019(3) 0.014(2) 0.024(2) 0.0001(17) 0.005(2) -0.0024(19)
C13 0.012(3) 0.022(2) 0.019(2) 0.0006(17) 0.0009(19) 0.001(2)
C9 0.011(3) 0.027(2) 0.025(2) -0.0013(19) 0.005(2) -0.004(2)
C8 0.026(3) 0.030(3) 0.028(3) -0.005(2) 0.008(2) -0.005(2)
C5 0.025(3) 0.033(3) 0.040(3) -0.001(2) 0.004(3) -0.007(2)
C6 0.021(3) 0.025(2) 0.034(3) -0.001(2) 0.008(2) 0.001(2)
C19 0.035(4) 0.036(3) 0.045(3) -0.002(2) 0.023(3) -0.009(3)
F3 0.102(4) 0.153(5) 0.033(2) -0.037(2) 0.034(2) -0.070(3)
F7 0.047(3) 0.217(6) 0.171(5) -0.164(5) 0.062(3) -0.082(4)
F21 0.118(4) 0.100(3) 0.033(2) 0.027(2) 0.033(2) 0.051(3)
F19 0.112(4) 0.0298(19) 0.079(3) 0.0243(19) -0.057(3) -0.006(2)
F1 0.195(6) 0.165(5) 0.103(4) 0.112(4) 0.128(4) 0.152(5)
F24 0.048(2) 0.0344(18) 0.058(2) -0.0058(16) 0.0003(18) -0.0221(17)
F4 0.102(4) 0.0315(19) 0.056(2) 0.0146(17) -0.006(2) 0.013(2)
F23 0.033(2) 0.0272(16) 0.063(2) 0.0125(15) 0.0021(17) -0.0072(15)
F22 0.055(3) 0.0386(19) 0.100(3) 0.0045(19) 0.056(2) -0.0075(18)
F8 0.020(2) 0.046(2) 0.164(5) 0.004(3) 0.022(3) -0.0047(18)
F17 0.068(3) 0.131(4) 0.072(3) 0.053(3) 0.053(3) 0.047(3)
F10 0.049(2) 0.059(2) 0.0389(19) 0.0040(16) 0.0213(17) 0.0293(19)
F2 0.040(2) 0.089(3) 0.042(2) 0.0144(19) 0.0189(18) -0.005(2)
F12 0.041(2) 0.0179(16) 0.112(3) -0.0083(17) 0.014(2) 0.0049(15)
F6 0.137(5) 0.037(2) 0.081(3) 0.0165(19) 0.068(3) 0.047(2)
F11 0.027(2) 0.0426(18) 0.0375(18) 0.0018(14) 0.0007(15) 0.0137(15)
F5 0.049(3) 0.0266(19) 0.166(5) 0.031(2) 0.037(3) 0.0006(19)
F13 0.028(2) 0.299(8) 0.024(2) 0.021(3) 0.0004(18) 0.043(4)
F20 0.022(2) 0.143(4) 0.071(3) 0.071(3) -0.006(2) 0.003(2)
F15 0.035(3) 0.137(5) 0.120(4) 0.065(4) -0.033(3) -0.035(3)
F9 0.051(3) 0.108(4) 0.151(5) 0.064(4) 0.024(3) -0.022(3)
F14 0.070(4) 0.097(4) 0.152(5) -0.069(3) -0.071(3) 0.060(3)
F18 0.023(2) 0.124(4) 0.071(3) -0.038(3) 0.024(2) -0.013(2)
F16 0.101(4) 0.036(2) 0.226(6) -0.051(3) 0.135(4) -0.022(2)
C29 0.022(3) 0.016(2) 0.015(2) 0.0008(16) 0.001(2) 0.002(2)
C54 0.013(3) 0.019(2) 0.018(2) -0.0004(17) 0.0003(19) 0.0035(19)
C47 0.023(3) 0.016(2) 0.024(2) -0.0005(18) 0.005(2) -0.003(2)
C38 0.016(3) 0.025(2) 0.017(2) 0.0003(18) 0.0015(19) 0.001(2)
C44 0.015(3) 0.017(2) 0.015(2) 0.0004(16) 0.0018(19) 0.0009(19)
C57 0.014(3) 0.020(2) 0.024(2) -0.0020(19) 0.004(2) 0.000(2)
C39 0.015(3) 0.027(2) 0.024(2) -0.0051(19) -0.001(2) 0.001(2)
C36 0.011(3) 0.014(2) 0.021(2) -0.0016(16) 0.0041(19) 0.0023(18)
C55 0.023(3) 0.022(2) 0.021(2) -0.0001(18) 0.009(2) 0.000(2)
C43 0.020(3) 0.034(3) 0.046(3) 0.004(2) 0.013(3) -0.003(2)
C59 0.025(3) 0.036(3) 0.023(2) 0.000(2) 0.009(2) 0.006(2)
C46 0.016(3) 0.021(2) 0.022(2) -0.0034(18) 0.005(2) -0.006(2)
C30 0.021(3) 0.017(2) 0.025(2) -0.0017(18) 0.001(2) 0.002(2)
C49 0.016(3) 0.020(2) 0.017(2) -0.0014(17) 0.0036(19) 0.000(2)
C32 0.016(3) 0.028(2) 0.017(2) -0.0015(18) 0.002(2) 0.002(2)
C35 0.029(4) 0.050(3) 0.027(3) 0.004(2) 0.013(3) 0.013(3)
C41 0.013(3) 0.020(2) 0.022(2) 0.0018(18) 0.003(2) 0.000(2)
C42 0.019(3) 0.036(3) 0.022(2) 0.005(2) -0.002(2) -0.005(2)
C37 0.020(3) 0.017(2) 0.019(2) -0.0024(17) 0.005(2) 0.000(2)
C53 0.010(3) 0.020(2) 0.019(2) -0.0026(17) 0.0059(19) 0.0000(19)
C58 0.015(3) 0.031(3) 0.027(3) -0.001(2) 0.001(2) 0.000(2)
C40 0.015(3) 0.022(2) 0.030(3) 0.0021(19) 0.005(2) -0.003(2)
C45 0.014(3) 0.020(2) 0.019(2) 0.0013(17) 0.003(2) 0.0047(19)
C50 0.023(3) 0.027(3) 0.050(3) -0.005(2) 0.010(3) -0.001(2)
C48 0.021(3) 0.022(2) 0.017(2) 0.0011(17) 0.003(2) 0.006(2)
C52 0.011(2) 0.015(2) 0.021(2) -0.0014(17) 0.0011(19) -0.0025(18)
C51 0.027(3) 0.015(2) 0.038(3) 0.000(2) 0.006(3) 0.006(2)
C56 0.011(3) 0.018(2) 0.027(2) -0.0018(18) 0.006(2) 0.000(2)
C28 0.011(3) 0.015(2) 0.017(2) -0.0031(16) 0.0010(18) 0.0016(18)
C31 0.017(3) 0.026(2) 0.027(3) -0.0059(19) 0.006(2) 0.003(2)
C33 0.014(3) 0.025(2) 0.016(2) 0.0028(17) -0.0005(19) 0.001(2)
C34 0.040(4) 0.021(2) 0.040(3) 0.001(2) 0.014(3) 0.004(2)
B1 0.012(3) 0.017(2) 0.017(2) 0.0008(19) 0.004(2) 0.002(2)
O2 0.031(3) 0.051(3) 0.044(2) -0.0097(19) 0.001(2) 0.015(2)
C26 0.063(6) 0.056(4) 0.079(5) -0.010(4) 0.002(4) 0.037(4)
C27 0.078(6) 0.039(4) 0.047(4) 0.003(3) 0.003(4) 0.027(4)
C24 0.031(4) 0.090(6) 0.050(4) -0.012(4) 0.007(3) 0.012(4)
C25 0.029(4) 0.071(5) 0.050(4) -0.015(3) 0.007(3) -0.005(3)
O1 0.026(2) 0.0301(19) 0.033(2) 0.0009(15) 0.0041(17) -0.0038(17)
C22 0.035(4) 0.059(4) 0.027(3) 0.000(3) -0.007(3) 0.000(3)
C21 0.029(4) 0.045(4) 0.084(5) 0.016(3) 0.020(4) -0.005(3)
C20 0.033(4) 0.040(3) 0.082(5) -0.002(3) 0.006(4) -0.017(3)
C23 0.038(4) 0.039(3) 0.037(3) 0.007(2) 0.010(3) 0.005(3)

loop_
_atom_type_symbol
_atom_type_description
_atom_type_scat_dispersion_real
_atom_type_scat_dispersion_imag
_atom_type_scat_source
C C 0.0033 0.0016 'International Tables Vol C Tables 4.2.6.8 and 6.1.1.4'
H H 0.0000 0.0000 'International Tables Vol C Tables 4.2.6.8 and 6.1.1.4'
B B 0.0013 0.0007 'International Tables Vol C Tables 4.2.6.8 and 6.1.1.4'
F F 0.0171 0.0103 'International Tables Vol C Tables 4.2.6.8 and 6.1.1.4'
N N 0.0061 0.0033 'International Tables Vol C Tables 4.2.6.8 and 6.1.1.4'
O O 0.0106 0.0060 'International Tables Vol C Tables 4.2.6.8 and 6.1.1.4'
Pd Pd -0.9988 1.0072 'International Tables Vol C Tables 4.2.6.8 and 6.1.1.4'
Se Se -0.0929 2.2259 'International Tables Vol C Tables 4.2.6.8 and 6.1.1.4'

loop_
_geom_angle_atom_site_label_1
_geom_angle_atom_site_label_2
_geom_angle_atom_site_label_3
_geom_angle
N3 Pd1 Se1 167.23(11)
N3 Pd1 N1 90.33(14)
N1 Pd1 Se1 85.21(10)
C1 Pd1 Se1 92.16(15)
C1 Pd1 N3 92.96(19)
C1 Pd1 N1 175.6(2)
C7 Se1 Pd1 108.61(14)
C7 Se1 C8 98.6(2)
C8 Se1 Pd1 91.73(14)
N2 N3 Pd1 117.9(3)
C17 N3 Pd1 134.0(3)
C17 N3 N2 104.7(4)
C13 N1 Pd1 121.6(3)
C9 N1 Pd1 118.9(3)
C9 N1 C13 119.5(4)
N3 N2 C14 119.3(4)
C15 N2 N3 111.7(4)
C15 N2 C14 128.9(4)
C4 C3 H3 119.9
C4 C3 C2 120.1(5)
C2 C3 H3 119.9
C3 C4 H4 120.2
C3 C4 C5 119.6(5)
C5 C4 H4 120.2
C2 C7 Se1 116.5(4)
C6 C7 Se1 122.5(4)
C6 C7 C2 120.9(5)
C3 C2 C7 119.1(5)
C3 C2 H2 120.4
C7 C2 H2 120.4
C11 C10 H10 120.3
C11 C10 C9 119.3(4)
C9 C10 H10 120.3
C10 C11 H11 120.6
C12 C11 C10 118.8(4)
C12 C11 H11 120.6
C11 C12 H12 120.3
C13 C12 C11 119.4(5)
C13 C12 H12 120.3
N2 C15 C16 105.9(4)
N2 C15 C18 122.9(5)
C16 C15 C18 131.2(5)
C15 C16 H16 126.1
C15 C16 C17 107.7(4)
C17 C16 H16 126.1
N3 C17 C16 110.0(4)
N3 C17 C19 121.4(5)
C16 C17 C19 128.6(5)
C15 C18 H18A 109.5
C15 C18 H18B 109.5
C15 C18 H18C 109.5
H18A C18 H18B 109.5
H18A C18 H18C 109.5
H18B C18 H18C 109.5
Pd1 C1 H1A 109.5
Pd1 C1 H1B 109.5
Pd1 C1 H1C 109.5
H1A C1 H1B 109.5
H1A C1 H1C 109.5
H1B C1 H1C 109.5
N2 C14 H14A 109.0
N2 C14 H14B 109.0
N2 C14 C13 112.9(4)
H14A C14 H14B 107.8
C13 C14 H14A 109.0
C13 C14 H14B 109.0
N1 C13 C12 122.1(4)
N1 C13 C14 114.6(4)
C12 C13 C14 123.3(4)
N1 C9 C10 120.9(4)
N1 C9 C8 118.0(4)
C10 C9 C8 121.1(4)
Se1 C8 H8A 108.9
Se1 C8 H8B 108.9
C9 C8 Se1 113.2(3)
C9 C8 H8A 108.9
C9 C8 H8B 108.9
H8A C8 H8B 107.8
C4 C5 H5 119.5
C6 C5 C4 121.0(5)
C6 C5 H5 119.5
C7 C6 H6 120.4
C5 C6 C7 119.2(5)
C5 C6 H6 120.4
C17 C19 H19A 109.5
C17 C19 H19B 109.5
C17 C19 H19C 109.5
H19A C19 H19B 109.5
H19A C19 H19C 109.5
H19B C19 H19C 109.5
C30 C29 H29 118.8
C30 C29 C28 122.5(4)
C28 C29 H29 118.8
C55 C54 C53 120.4(4)
C55 C54 C58 120.5(4)
C53 C54 C58 119.2(4)
C46 C47 H47 120.9
C46 C47 C48 118.2(4)
C48 C47 H47 120.9
C39 C38 C42 119.5(4)
C39 C38 C37 120.9(4)
C37 C38 C42 119.7(4)
C49 C44 C45 115.4(4)
C49 C44 B1 121.2(4)
C45 C44 B1 123.0(4)
C52 C57 H57 118.9
C56 C57 H57 118.9
C56 C57 C52 122.2(4)
C38 C39 H39 120.8
C38 C39 C40 118.4(4)
C40 C39 H39 120.8
C41 C36 B1 120.8(4)
C37 C36 C41 116.0(4)
C37 C36 B1 122.7(4)
C54 C55 H55 120.7
C54 C55 C56 118.7(4)
C56 C55 H55 120.7
F24 C43 C40 112.3(4)
F23 C43 F24 105.4(4)
F23 C43 C40 113.1(5)
F22 C43 F24 105.1(5)
F22 C43 F23 107.5(5)
F22 C43 C40 112.8(4)
F17 C59 C56 112.9(4)
F18 C59 F17 101.6(5)
F18 C59 C56 113.9(4)
F16 C59 F17 107.9(5)
F16 C59 F18 106.6(5)
F16 C59 C56 113.2(5)
C47 C46 C45 120.8(4)
C47 C46 C50 118.8(4)
C45 C46 C50 120.4(4)
C29 C30 C34 119.1(4)
C31 C30 C29 121.0(4)
C31 C30 C34 120.0(4)
C44 C49 H49 118.6
C48 C49 C44 122.8(5)
C48 C49 H49 118.6
C31 C32 C35 118.8(4)
C31 C32 C33 121.5(4)
C33 C32 C35 119.7(4)
F3 C35 C32 110.4(5)
F1 C35 F3 107.0(6)
F1 C35 F2 107.5(6)
F1 C35 C32 114.3(4)
F2 C35 F3 102.6(4)
F2 C35 C32 114.2(5)
C36 C41 H41 118.8
C40 C41 C36 122.4(4)
C40 C41 H41 118.8
F21 C42 C38 112.7(4)
F19 C42 F21 104.8(5)
F19 C42 C38 113.4(4)
F20 C42 F21 105.4(5)
F20 C42 F19 106.1(5)
F20 C42 C38 113.6(4)
C38 C37 H37 119.0
C36 C37 C38 122.1(4)
C36 C37 H37 119.0
C54 C53 H53 118.6
C54 C53 C52 122.8(4)
C52 C53 H53 118.6
F13 C58 F15 106.3(5)
F13 C58 F14 106.9(5)
F13 C58 C54 116.3(4)
F15 C58 C54 113.0(4)
F14 C58 F15 100.1(5)
F14 C58 C54 112.9(4)
C39 C40 C43 119.3(5)
C39 C40 C41 120.3(4)
C41 C40 C43 120.4(4)
C44 C45 H45 118.8
C46 C45 C44 122.4(4)
C46 C45 H45 118.8
F7 C50 F8 111.3(6)
F7 C50 F9 101.8(6)
F7 C50 C46 114.1(5)
F8 C50 F9 100.1(5)
F8 C50 C46 115.6(4)
F9 C50 C46 112.1(5)
C47 C48 C51 121.0(4)
C49 C48 C47 120.5(4)
C49 C48 C51 118.5(5)
C57 C52 B1 122.9(4)
C53 C52 C57 115.6(4)
C53 C52 B1 121.0(4)
F10 C51 F11 105.5(4)
F10 C51 C48 111.9(4)
F12 C51 F10 107.3(4)
F12 C51 F11 105.6(4)
F12 C51 C48 113.6(5)
F11 C51 C48 112.3(4)
C57 C56 C59 119.7(4)
C55 C56 C57 120.4(4)
C55 C56 C59 119.8(4)
C29 C28 C33 115.4(4)
C29 C28 B1 122.6(4)
C33 C28 B1 121.5(4)
C30 C31 H31 121.1
C32 C31 C30 117.8(4)
C32 C31 H31 121.1
C32 C33 C28 121.9(4)
C32 C33 H33 119.0
C28 C33 H33 119.0
F4 C34 C30 112.6(4)
F6 C34 F4 106.0(5)
F6 C34 F5 108.3(5)
F6 C34 C30 113.8(4)
F5 C34 F4 103.0(5)
F5 C34 C30 112.5(5)
C44 B1 C36 111.8(4)
C52 B1 C44 102.7(3)
C52 B1 C36 112.2(4)
C28 B1 C44 114.5(4)
C28 B1 C36 103.6(3)
C28 B1 C52 112.3(4)
C24 O2 C26 112.5(5)
O2 C26 H26A 109.7
O2 C26 H26B 109.7
O2 C26 C27 109.8(6)
H26A C26 H26B 108.2
C27 C26 H26A 109.7
C27 C26 H26B 109.7
C26 C27 H27A 109.5
C26 C27 H27B 109.5
C26 C27 H27C 109.5
H27A C27 H27B 109.5
H27A C27 H27C 109.5
H27B C27 H27C 109.5
O2 C24 H24A 109.7
O2 C24 H24B 109.7
O2 C24 C25 110.0(5)
H24A C24 H24B 108.2
C25 C24 H24A 109.7
C25 C24 H24B 109.7
C24 C25 H25A 109.5
C24 C25 H25B 109.5
C24 C25 H25C 109.5
H25A C25 H25B 109.5
H25A C25 H25C 109.5
H25B C25 H25C 109.5
C20 O1 C22 113.7(4)
O1 C22 H22A 110.0
O1 C22 H22B 110.0
O1 C22 C23 108.6(4)
H22A C22 H22B 108.4
C23 C22 H22A 110.0
C23 C22 H22B 110.0
H21A C21 H21B 109.5
H21A C21 H21C 109.5
H21B C21 H21C 109.5
C20 C21 H21A 109.5
C20 C21 H21B 109.5
C20 C21 H21C 109.5
O1 C20 C21 108.5(5)
O1 C20 H20A 110.0
O1 C20 H20B 110.0
C21 C20 H20A 110.0
C21 C20 H20B 110.0
H20A C20 H20B 108.4
C22 C23 H23A 109.5
C22 C23 H23B 109.5
C22 C23 H23C 109.5
H23A C23 H23B 109.5
H23A C23 H23C 109.5
H23B C23 H23C 109.5

loop_
_geom_bond_atom_site_label_1
_geom_bond_atom_site_label_2
_geom_bond_distance
Pd1 Se1 2.3678(6)
Pd1 N3 2.064(4)
Pd1 N1 2.128(4)
Pd1 C1 2.027(5)
Se1 C7 1.933(5)
Se1 C8 1.969(5)
N3 N2 1.377(5)
N3 C17 1.347(6)
N1 C13 1.348(5)
N1 C9 1.347(5)
N2 C15 1.350(6)
N2 C14 1.460(6)
C3 H3 0.9500
C3 C4 1.378(8)
C3 C2 1.387(8)
C4 H4 0.9500
C4 C5 1.390(8)
C7 C2 1.388(7)
C7 C6 1.383(7)
C2 H2 0.9500
C10 H10 0.9500
C10 C11 1.388(7)
C10 C9 1.392(6)
C11 H11 0.9500
C11 C12 1.385(7)
C12 H12 0.9500
C12 C13 1.368(6)
C15 C16 1.369(7)
C15 C18 1.488(6)
C16 H16 0.9500
C16 C17 1.378(7)
C17 C19 1.498(7)
C18 H18A 0.9800
C18 H18B 0.9800
C18 H18C 0.9800
C1 H1A 0.9800
C1 H1B 0.9800
C1 H1C 0.9800
C14 H14A 0.9900
C14 H14B 0.9900
C14 C13 1.518(6)
C9 C8 1.496(6)
C8 H8A 0.9900
C8 H8B 0.9900
C5 H5 0.9500
C5 C6 1.363(7)
C6 H6 0.9500
C19 H19A 0.9800
C19 H19B 0.9800
C19 H19C 0.9800
F3 C35 1.345(7)
F7 C50 1.282(6)
F21 C42 1.317(6)
F19 C42 1.312(6)
F1 C35 1.280(7)
F24 C43 1.347(6)
F4 C34 1.330(6)
F23 C43 1.334(6)
F22 C43 1.324(6)
F8 C50 1.297(6)
F17 C59 1.325(6)
F10 C51 1.340(6)
F2 C35 1.303(7)
F12 C51 1.338(5)
F6 C34 1.313(6)
F11 C51 1.341(6)
F5 C34 1.318(7)
F13 C58 1.266(6)
F20 C42 1.300(6)
F15 C58 1.316(6)
F9 C50 1.352(7)
F14 C58 1.292(6)
F18 C59 1.325(6)
F16 C59 1.279(6)
C29 H29 0.9500
C29 C30 1.386(6)
C29 C28 1.398(6)
C54 C55 1.380(7)
C54 C53 1.388(6)
C54 C58 1.487(7)
C47 H47 0.9500
C47 C46 1.387(7)
C47 C48 1.391(7)
C38 C39 1.385(7)
C38 C42 1.495(6)
C38 C37 1.396(7)
C44 C49 1.396(6)
C44 C45 1.408(6)
C44 B1 1.638(6)
C57 H57 0.9500
C57 C52 1.400(6)
C57 C56 1.395(6)
C39 H39 0.9500
C39 C40 1.392(7)
C36 C41 1.404(6)
C36 C37 1.395(6)
C36 B1 1.639(7)
C55 H55 0.9500
C55 C56 1.386(7)
C43 C40 1.488(7)
C59 C56 1.491(7)
C46 C45 1.388(6)
C46 C50 1.484(7)
C30 C31 1.382(6)
C30 C34 1.497(7)
C49 H49 0.9500
C49 C48 1.390(6)
C32 C35 1.513(7)
C32 C31 1.378(6)
C32 C33 1.385(6)
C41 H41 0.9500
C41 C40 1.393(7)
C37 H37 0.9500
C53 H53 0.9500
C53 C52 1.394(6)
C45 H45 0.9500
C48 C51 1.491(7)
C52 B1 1.637(6)
C28 C33 1.405(6)
C28 B1 1.626(6)
C31 H31 0.9500
C33 H33 0.9500
O2 C26 1.436(8)
O2 C24 1.412(8)
C26 H26A 0.9900
C26 H26B 0.9900
C26 C27 1.489(10)
C27 H27A 0.9800
C27 H27B 0.9800
C27 H27C 0.9800
C24 H24A 0.9900
C24 H24B 0.9900
C24 C25 1.510(10)
C25 H25A 0.9800
C25 H25B 0.9800
C25 H25C 0.9800
O1 C22 1.431(6)
O1 C20 1.422(7)
C22 H22A 0.9900
C22 H22B 0.9900
C22 C23 1.478(8)
C21 H21A 0.9800
C21 H21B 0.9800
C21 H21C 0.9800
C21 C20 1.498(9)
C20 H20A 0.9900
C20 H20B 0.9900
C23 H23A 0.9800
C23 H23B 0.9800
C23 H23C 0.9800

loop_
_geom_torsion_atom_site_label_1
_geom_torsion_atom_site_label_2
_geom_torsion_atom_site_label_3
_geom_torsion_atom_site_label_4
_geom_torsion
Pd1 N3 N2 C15 163.0(3)
Pd1 N3 N2 C14 -14.0(5)
Pd1 N3 C17 C16 -159.0(4)
Pd1 N3 C17 C19 19.8(7)
Pd1 N1 C13 C12 -176.3(4)
Pd1 N1 C13 C14 6.3(6)
Pd1 N1 C9 C10 176.8(4)
Pd1 N1 C9 C8 -0.4(6)
Se1 C7 C2 C3 -179.0(4)
Se1 C7 C6 C5 179.2(4)
N3 N2 C15 C16 -0.2(5)
N3 N2 C15 C18 178.5(4)
N3 N2 C14 C13 69.6(5)
N1 C9 C8 Se1 -27.4(6)
N2 N3 C17 C16 -1.3(5)
N2 N3 C17 C19 177.5(4)
N2 C15 C16 C17 -0.7(5)
N2 C14 C13 N1 -63.0(5)
N2 C14 C13 C12 119.7(5)
C3 C4 C5 C6 0.5(9)
C4 C3 C2 C7 0.7(9)
C4 C5 C6 C7 -1.3(8)
C2 C3 C4 C5 -0.2(9)
C2 C7 C6 C5 1.9(8)
C10 C11 C12 C13 -0.5(8)
C10 C9 C8 Se1 155.4(4)
C11 C10 C9 N1 0.3(7)
C11 C10 C9 C8 177.5(5)
C11 C12 C13 N1 -1.2(8)
C11 C12 C13 C14 176.0(5)
C15 N2 C14 C13 -106.8(5)
C15 C16 C17 N3 1.3(6)
C15 C16 C17 C19 -177.5(5)
C17 N3 N2 C15 0.9(5)
C17 N3 N2 C14 -176.0(4)
C18 C15 C16 C17 -179.2(5)
C14 N2 C15 C16 176.4(4)
C14 N2 C15 C18 -4.9(7)
C13 N1 C9 C10 -1.9(7)
C13 N1 C9 C8 -179.2(4)
C9 N1 C13 C12 2.4(7)
C9 N1 C13 C14 -175.0(4)
C9 C10 C11 C12 0.9(8)
C6 C7 C2 C3 -1.6(8)
F24 C43 C40 C39 -36.1(7)
F24 C43 C40 C41 145.7(5)
F23 C43 C40 C39 -155.3(5)
F23 C43 C40 C41 26.6(7)
F22 C43 C40 C39 82.5(6)
F22 C43 C40 C41 -95.7(6)
F17 C59 C56 C57 -146.4(5)
F17 C59 C56 C55 37.8(7)
F18 C59 C56 C57 -31.3(7)
F18 C59 C56 C55 152.9(5)
F16 C59 C56 C57 90.6(6)
F16 C59 C56 C55 -85.2(6)
C29 C30 C31 C32 -0.6(7)
C29 C30 C34 F4 62.2(7)
C29 C30 C34 F6 -177.2(5)
C29 C30 C34 F5 -53.6(7)
C29 C28 C33 C32 -0.3(7)
C29 C28 B1 C44 -150.1(4)
C29 C28 B1 C36 87.9(5)
C29 C28 B1 C52 -33.4(6)
C54 C55 C56 C57 1.1(7)
C54 C55 C56 C59 176.9(4)
C54 C53 C52 C57 0.1(6)
C54 C53 C52 B1 -172.4(4)
C47 C46 C45 C44 0.6(7)
C47 C46 C50 F7 -46.1(8)
C47 C46 C50 F8 -177.1(5)
C47 C46 C50 F9 69.0(6)
C47 C48 C51 F10 118.3(5)
C47 C48 C51 F12 -3.4(7)
C47 C48 C51 F11 -123.3(5)
C38 C39 C40 C43 -179.4(5)
C38 C39 C40 C41 -1.2(7)
C44 C49 C48 C47 1.1(7)
C44 C49 C48 C51 179.4(4)
C57 C52 B1 C44 -87.7(5)
C57 C52 B1 C36 32.6(6)
C57 C52 B1 C28 148.8(4)
C39 C38 C42 F21 86.2(6)
C39 C38 C42 F19 -154.9(5)
C39 C38 C42 F20 -33.7(7)
C39 C38 C37 C36 2.8(7)
C36 C41 C40 C39 2.1(7)
C36 C41 C40 C43 -179.8(4)
C55 C54 C53 C52 0.4(7)
C55 C54 C58 F13 2.7(8)
C55 C54 C58 F15 126.0(6)
C55 C54 C58 F14 -121.4(6)
C46 C47 C48 C49 0.4(7)
C46 C47 C48 C51 -177.9(4)
C30 C29 C28 C33 -0.5(7)
C30 C29 C28 B1 -172.0(4)
C49 C44 C45 C46 0.8(6)
C49 C44 B1 C36 -37.8(5)
C49 C44 B1 C52 82.8(5)
C49 C44 B1 C28 -155.2(4)
C49 C48 C51 F10 -60.0(6)
C49 C48 C51 F12 178.3(4)
C49 C48 C51 F11 58.4(6)
C35 C32 C31 C30 179.1(5)
C35 C32 C33 C28 -178.7(5)
C41 C36 C37 C38 -1.9(6)
C41 C36 B1 C44 159.1(4)
C41 C36 B1 C52 44.3(5)
C41 C36 B1 C28 -77.1(5)
C42 C38 C39 C40 -179.9(4)
C42 C38 C37 C36 -178.4(4)
C37 C38 C39 C40 -1.1(7)
C37 C38 C42 F21 -92.6(6)
C37 C38 C42 F19 26.3(7)
C37 C38 C42 F20 147.6(5)
C37 C36 C41 C40 -0.5(7)
C37 C36 B1 C44 -29.7(6)
C37 C36 B1 C52 -144.5(4)
C37 C36 B1 C28 94.1(5)
C53 C54 C55 C56 -1.0(7)
C53 C54 C58 F13 -176.6(5)
C53 C54 C58 F15 -53.3(6)
C53 C54 C58 F14 59.3(7)
C53 C52 B1 C44 84.2(5)
C53 C52 B1 C36 -155.5(4)
C53 C52 B1 C28 -39.3(5)
C58 C54 C55 C56 179.7(4)
C58 C54 C53 C52 179.7(4)
C45 C44 C49 C48 -1.7(6)
C45 C44 B1 C36 150.4(4)
C45 C44 B1 C52 -89.0(5)
C45 C44 B1 C28 33.1(6)
C45 C46 C50 F7 132.7(6)
C45 C46 C50 F8 1.6(7)
C45 C46 C50 F9 -112.2(6)
C50 C46 C45 C44 -178.1(4)
C48 C47 C46 C45 -1.3(7)
C48 C47 C46 C50 177.5(4)
C52 C57 C56 C55 -0.7(7)
C52 C57 C56 C59 -176.5(4)
C56 C57 C52 C53 0.1(6)
C56 C57 C52 B1 172.4(4)
C28 C29 C30 C31 1.0(8)
C28 C29 C30 C34 179.2(5)
C31 C30 C34 F4 -119.5(6)
C31 C30 C34 F6 1.1(8)
C31 C30 C34 F5 124.7(6)
C31 C32 C35 F3 -50.2(7)
C31 C32 C35 F1 -170.9(6)
C31 C32 C35 F2 64.8(7)
C31 C32 C33 C28 0.6(7)
C33 C32 C35 F3 129.1(5)
C33 C32 C35 F1 8.5(8)
C33 C32 C35 F2 -115.9(5)
C33 C32 C31 C30 -0.2(7)
C33 C28 B1 C44 38.9(6)
C33 C28 B1 C36 -83.1(5)
C33 C28 B1 C52 155.6(4)
C34 C30 C31 C32 -178.8(5)
B1 C44 C49 C48 -174.0(4)
B1 C44 C45 C46 173.0(4)
B1 C36 C41 C40 171.3(4)
B1 C36 C37 C38 -173.5(4)
B1 C28 C33 C32 171.3(4)
C26 O2 C24 C25 175.9(5)
C24 O2 C26 C27 179.1(6)
C22 O1 C20 C21 179.8(5)
C20 O1 C22 C23 178.9(5)
